data_7210838
loop_
_publ_author_name
'Chaumont, Cl\'ement'
'Mobian, Pierre'
'Kyritsakas, Nathalie'
'Henry, Marc'

_publ_section_title
;
 Synthesis, topology and energy analysis of crystalline resorcinol-based
 oligophenylene molecules with various symmetries
;
_journal_issue 34
_journal_name_full CrystEngComm
_journal_page_first 6845
_journal_paper_doi 10.1039/c3ce40761f
_journal_volume 15
_journal_year 2013
_chemical_formula_moiety 'C22 H22 O4'
_chemical_formula_sum 'C22 H22 O4'
_chemical_formula_weight 350.40
_chemical_name_systematic
;

?

;
_space_group_IT_number 14
_symmetry_cell_setting monoclinic
_symmetry_space_group_name_Hall '-P 2ybc'
_symmetry_space_group_name_H-M 'P 1 21/c 1'
_atom_sites_solution_hydrogens geom
_atom_sites_solution_primary direct
_atom_sites_solution_secondary difmap
_audit_creation_method SHELXL-97
_cell_angle_alpha 90.00
_cell_angle_beta 106.143(2)
_cell_angle_gamma 90.00
_cell_formula_units_Z 2
_cell_length_a 13.0066(5)
_cell_length_b 8.3251(3)
_cell_length_c 8.5054(3)
_cell_measurement_reflns_used 7693
_cell_measurement_temperature 173(2)
_cell_measurement_theta_max 29.77
_cell_measurement_theta_min 2.94
_cell_volume 884.66(6)
_computing_cell_refinement 'Bruker SAINT'
_computing_data_collection 'Bruker APEX2'
_computing_data_reduction 'Bruker SAINT'
_computing_molecular_graphics 'Bruker SHELXTL'
_computing_publication_material 'Bruker SHELXTL'
_computing_structure_refinement 'SHELXL-97 (Sheldrick, 1997)'
_computing_structure_solution 'SHELXS-97 (Sheldrick, 1990)'
_diffrn_ambient_temperature 173(2)
_diffrn_measured_fraction_theta_full 0.990
_diffrn_measured_fraction_theta_max 0.990
_diffrn_measurement_device_type 'Bruker APEX-II CCD'
_diffrn_measurement_method '\f and \w scans'
_diffrn_radiation_monochromator graphite
_diffrn_radiation_source 'fine-focus sealed tube'
_diffrn_radiation_type MoK\a
_diffrn_radiation_wavelength 0.71073
_diffrn_reflns_av_R_equivalents 0.0253
_diffrn_reflns_av_sigmaI/netI 0.0181
_diffrn_reflns_limit_h_max 18
_diffrn_reflns_limit_h_min -18
_diffrn_reflns_limit_k_max 11
_diffrn_reflns_limit_k_min -11
_diffrn_reflns_limit_l_max 11
_diffrn_reflns_limit_l_min -11
_diffrn_reflns_number 21371
_diffrn_reflns_theta_full 29.99
_diffrn_reflns_theta_max 29.99
_diffrn_reflns_theta_min 1.63
_diffrn_standards_number 0
_exptl_absorpt_coefficient_mu 0.090
_exptl_absorpt_correction_T_max 0.9946
_exptl_absorpt_correction_T_min 0.9911
_exptl_absorpt_correction_type multi-scan
_exptl_absorpt_process_details sadabs
_exptl_crystal_colour colorless
_exptl_crystal_density_diffrn 1.315
_exptl_crystal_density_meas ?
_exptl_crystal_density_method 'not measured'
_exptl_crystal_description prism
_exptl_crystal_F_000 372
_exptl_crystal_size_max 0.10
_exptl_crystal_size_mid 0.07
_exptl_crystal_size_min 0.06
_refine_diff_density_max 0.311
_refine_diff_density_min -0.232
_refine_diff_density_rms 0.063
_refine_ls_extinction_method none
_refine_ls_goodness_of_fit_ref 1.078
_refine_ls_hydrogen_treatment constr
_refine_ls_matrix_type full
_refine_ls_number_parameters 120
_refine_ls_number_reflns 2550
_refine_ls_number_restraints 0
_refine_ls_restrained_S_all 1.078
_refine_ls_R_factor_all 0.0607
_refine_ls_R_factor_gt 0.0457
_refine_ls_shift/su_max 0.000
_refine_ls_shift/su_mean 0.000
_refine_ls_structure_factor_coef Fsqd
_refine_ls_weighting_details 'calc w=1/[\s^2^(Fo^2^)+(0.0846P)^2^+0.2769P] where P=(Fo^2^+2Fc^2^)/3'
_refine_ls_weighting_scheme calc
_refine_ls_wR_factor_gt 0.1384
_refine_ls_wR_factor_ref 0.1595
_reflns_number_gt 2003
_reflns_number_total 2550
_reflns_threshold_expression >2sigma(I)
_cod_data_source_file c3ce40761f.txt
_cod_data_source_block e2124a
_cod_depositor_comments
;
The following automatic conversions were performed:

'_symmetry_cell_setting' value 'Monoclinic' changed to 'monoclinic'
according to /home/saulius/struct/CIF-dictionaries/cif_core.dic
dictionary named 'cif_core.dic' version 2.4.2 from 2011-04-26.

Automatic conversion script
Id: cif_fix_values 1891 2012-01-12 08:04:46Z andrius 

The following automatic conversions were performed:

'_exptl_crystal_density_meas' value 'none' was changed to '?' - the
value is perceived as not measured.

Automatic conversion script
Id: cif_fix_values 3008 2015-01-20 13:52:24Z robertas 
;
_cod_original_sg_symbol_H-M P2(1)/c
_cod_database_code 7210838

loop_
_symmetry_equiv_pos_as_xyz
'x, y, z'
'-x, y+1/2, -z+1/2'
'-x, -y, -z'
'x, -y-1/2, z-1/2'

loop_
_atom_site_label
_atom_site_type_symbol
_atom_site_fract_x
_atom_site_fract_y
_atom_site_fract_z
_atom_site_U_iso_or_equiv
_atom_site_adp_type
_atom_site_occupancy
_atom_site_symmetry_multiplicity
_atom_site_calc_flag
_atom_site_refinement_flags
C1 C 0.66028(9) 0.01907(15) 0.32137(15) 0.0225(3) Uani 1 1 d .
C2 C 0.63869(10) -0.04176(16) 0.16242(15) 0.0246(3) Uani 1 1 d .
H2 H 0.5715 -0.0903 0.1123 0.030 Uiso 1 1 calc R
C3 C 0.71607(10) -0.03104(16) 0.07737(16) 0.0251(3) Uani 1 1 d .
C4 C 0.81565(10) 0.03864(16) 0.14806(16) 0.0265(3) Uani 1 1 d .
H4 H 0.8679 0.0458 0.0895 0.032 Uiso 1 1 calc R
C5 C 0.83631(10) 0.09775(17) 0.30770(17) 0.0274(3) Uani 1 1 d .
C6 C 0.75990(10) 0.08964(16) 0.39406(16) 0.0268(3) Uani 1 1 d .
H6 H 0.7753 0.1318 0.5019 0.032 Uiso 1 1 calc R
O1 O 0.68584(9) -0.09138(14) -0.07877(13) 0.0379(3) Uani 1 1 d .
C7 C 0.75888(12) -0.0780(2) -0.17526(17) 0.0347(3) Uani 1 1 d .
H7A H 0.7778 0.0351 -0.1828 0.052 Uiso 1 1 calc R
H7B H 0.7255 -0.1200 -0.2853 0.052 Uiso 1 1 calc R
H7C H 0.8236 -0.1400 -0.1242 0.052 Uiso 1 1 calc R
O2 O 0.93206(8) 0.16819(15) 0.38980(13) 0.0411(3) Uani 1 1 d .
C8 C 1.01837(11) 0.1553(2) 0.3168(2) 0.0403(4) Uani 1 1 d .
H8A H 1.0296 0.0422 0.2945 0.060 Uiso 1 1 calc R
H8B H 1.0837 0.1990 0.3919 0.060 Uiso 1 1 calc R
H8C H 1.0009 0.2161 0.2141 0.060 Uiso 1 1 calc R
C9 C 0.57776(9) 0.00946(15) 0.41221(15) 0.0220(3) Uani 1 1 d .
C10 C 0.50642(10) -0.11994(15) 0.38970(15) 0.0241(3) Uani 1 1 d .
H10 H 0.5101 -0.2026 0.3145 0.029 Uiso 1 1 calc R
C11 C 0.56980(10) 0.12897(15) 0.52385(16) 0.0248(3) Uani 1 1 d .
H11 H 0.6174 0.2180 0.5409 0.030 Uiso 1 1 calc R

loop_
_atom_site_aniso_label
_atom_site_aniso_U_11
_atom_site_aniso_U_22
_atom_site_aniso_U_33
_atom_site_aniso_U_23
_atom_site_aniso_U_13
_atom_site_aniso_U_12
C1 0.0229(5) 0.0219(6) 0.0254(6) 0.0021(4) 0.0110(4) 0.0016(4)
C2 0.0234(6) 0.0260(6) 0.0265(6) 0.0003(5) 0.0103(5) -0.0023(5)
C3 0.0285(6) 0.0251(6) 0.0243(6) -0.0005(5) 0.0119(5) 0.0000(5)
C4 0.0252(6) 0.0284(6) 0.0301(6) 0.0006(5) 0.0143(5) 0.0002(5)
C5 0.0229(6) 0.0305(7) 0.0309(7) -0.0023(5) 0.0107(5) -0.0037(5)
C6 0.0260(6) 0.0311(7) 0.0258(6) -0.0037(5) 0.0112(5) -0.0022(5)
O1 0.0381(6) 0.0531(7) 0.0279(5) -0.0113(5) 0.0180(4) -0.0135(5)
C7 0.0376(7) 0.0450(9) 0.0264(7) -0.0008(6) 0.0170(6) 0.0002(6)
O2 0.0267(5) 0.0610(8) 0.0394(6) -0.0162(5) 0.0155(4) -0.0152(5)
C8 0.0255(6) 0.0548(10) 0.0447(8) -0.0060(7) 0.0165(6) -0.0095(6)
C9 0.0210(5) 0.0236(6) 0.0231(6) 0.0014(4) 0.0091(4) 0.0016(4)
C10 0.0254(6) 0.0236(6) 0.0257(6) -0.0026(5) 0.0109(5) 0.0001(4)
C11 0.0250(6) 0.0228(6) 0.0292(6) -0.0019(5) 0.0117(5) -0.0028(4)

loop_
_atom_type_symbol
_atom_type_description
_atom_type_scat_dispersion_real
_atom_type_scat_dispersion_imag
_atom_type_scat_source
C C 0.0033 0.0016 'International Tables Vol C Tables 4.2.6.8 and 6.1.1.4'
H H 0.0000 0.0000 'International Tables Vol C Tables 4.2.6.8 and 6.1.1.4'
O O 0.0106 0.0060 'International Tables Vol C Tables 4.2.6.8 and 6.1.1.4'

loop_
_geom_angle_atom_site_label_1
_geom_angle_atom_site_label_2
_geom_angle_atom_site_label_3
_geom_angle
_geom_angle_site_symmetry_1
C2 C1 C6 119.45(11) .
C2 C1 C9 120.18(11) .
C6 C1 C9 120.37(11) .
C3 C2 C1 119.89(11) .
C3 C2 H2 120.1 .
C1 C2 H2 120.1 .
O1 C3 C4 123.51(11) .
O1 C3 C2 115.12(11) .
C4 C3 C2 121.36(12) .
C3 C4 C5 118.04(11) .
C3 C4 H4 121.0 .
C5 C4 H4 121.0 .
O2 C5 C6 115.50(12) .
O2 C5 C4 122.99(11) .
C6 C5 C4 121.51(12) .
C5 C6 C1 119.74(12) .
C5 C6 H6 120.1 .
C1 C6 H6 120.1 .
C3 O1 C7 118.21(11) .
O1 C7 H7A 109.5 .
O1 C7 H7B 109.5 .
H7A C7 H7B 109.5 .
O1 C7 H7C 109.5 .
H7A C7 H7C 109.5 .
H7B C7 H7C 109.5 .
C5 O2 C8 117.14(11) .
O2 C8 H8A 109.5 .
O2 C8 H8B 109.5 .
H8A C8 H8B 109.5 .
O2 C8 H8C 109.5 .
H8A C8 H8C 109.5 .
H8B C8 H8C 109.5 .
C11 C9 C10 117.96(11) .
C11 C9 C1 120.94(11) .
C10 C9 C1 121.10(11) .
C11 C10 C9 120.80(11) 3_656
C11 C10 H10 119.6 3_656
C9 C10 H10 119.6 .
C10 C11 C9 121.23(11) 3_656
C10 C11 H11 119.4 3_656
C9 C11 H11 119.4 .

loop_
_geom_bond_atom_site_label_1
_geom_bond_atom_site_label_2
_geom_bond_distance
_geom_bond_site_symmetry_2
C1 C2 1.3971(18) .
C1 C6 1.4003(17) .
C1 C9 1.4888(15) .
C2 C3 1.3961(16) .
C2 H2 0.9500 .
C3 O1 1.3713(16) .
C3 C4 1.3937(18) .
C4 C5 1.3983(18) .
C4 H4 0.9500 .
C5 O2 1.3780(16) .
C5 C6 1.3920(17) .
C6 H6 0.9500 .
O1 C7 1.4219(15) .
C7 H7A 0.9800 .
C7 H7B 0.9800 .
C7 H7C 0.9800 .
O2 C8 1.4299(16) .
C8 H8A 0.9800 .
C8 H8B 0.9800 .
C8 H8C 0.9800 .
C9 C11 1.3989(17) .
C9 C10 1.3998(18) .
C10 C11 1.3910(16) 3_656
C10 H10 0.9500 .
C11 C10 1.3910(16) 3_656
C11 H11 0.9500 .
